data_2105213
loop_
_publ_author_name
'Briggs, Naomi E. B.'
'Kennedy, Alan R.'
'Morrison, Catriona A.'

_publ_section_title
;
 42 salt forms of tyramine: structural comparison and the occurrence of
 hydrate formation
;
_journal_issue 4
_journal_name_full 'Acta Crystallographica Section B'
_journal_page_first 453
_journal_page_last 464
_journal_paper_doi 10.1107/S0108768112026456
_journal_volume 68
_journal_year 2012
_chemical_formula_sum 'C8 H14 Cl N O6'
_chemical_formula_weight 255.65
_space_group_IT_number 14
_symmetry_cell_setting monoclinic
_symmetry_space_group_name_Hall '-P 2ybc'
_symmetry_space_group_name_H-M 'P 1 21/c 1'
_atom_sites_solution_hydrogens geom
_atom_sites_solution_primary direct
_atom_sites_solution_secondary difmap
_audit_creation_method SHELXL-97
_cell_angle_alpha 90.00
_cell_angle_beta 90.896(3)
_cell_angle_gamma 90.00
_cell_formula_units_Z 8
_cell_length_a 7.3939(3)
_cell_length_b 25.1222(11)
_cell_length_c 11.6847(4)
_cell_measurement_reflns_used 3513
_cell_measurement_temperature 123(2)
_cell_measurement_theta_max 29.3844
_cell_measurement_theta_min 2.4284
_cell_volume 2170.18(15)
_computing_structure_refinement 'SHELXL-97 (Sheldrick, 1997)'
_diffrn_ambient_temperature 123(2)
_diffrn_measured_fraction_theta_full 0.991
_diffrn_measured_fraction_theta_max 0.991
_diffrn_measurement_device_type 'Oxford Diffraction Gemini S'
_diffrn_measurement_method 'omega scans'
_diffrn_radiation_monochromator graphite
_diffrn_radiation_source 'fine-focus sealed tube'
_diffrn_radiation_type MoK\a
_diffrn_radiation_wavelength 0.71073
_diffrn_reflns_av_R_equivalents 0.0572
_diffrn_reflns_av_sigmaI/netI 0.1201
_diffrn_reflns_limit_h_max 9
_diffrn_reflns_limit_h_min -9
_diffrn_reflns_limit_k_max 31
_diffrn_reflns_limit_k_min -32
_diffrn_reflns_limit_l_max 15
_diffrn_reflns_limit_l_min -15
_diffrn_reflns_number 14118
_diffrn_reflns_theta_full 27.50
_diffrn_reflns_theta_max 27.50
_diffrn_reflns_theta_min 2.43
_exptl_absorpt_coefficient_mu 0.366
_exptl_absorpt_correction_T_max 1.00000
_exptl_absorpt_correction_T_min 0.82926
_exptl_absorpt_correction_type multi-scan
_exptl_absorpt_process_details
;
CrysAlisPro, Oxford Diffraction Ltd.,
Version 1.171.33.34d (release 27-02-2009 CrysAlis171 .NET)
(compiled Feb 27 2009,15:38:38)
Empirical absorption correction using spherical harmonics,
 implemented in SCALE3 ABSPACK scaling algorithm.
;
_exptl_crystal_colour colourless
_exptl_crystal_density_diffrn 1.565
_exptl_crystal_density_method 'not measured'
_exptl_crystal_description block
_exptl_crystal_F_000 1072
_exptl_crystal_size_max 0.15
_exptl_crystal_size_mid 0.15
_exptl_crystal_size_min 0.10
_refine_diff_density_max 0.482
_refine_diff_density_min -0.501
_refine_ls_extinction_method none
_refine_ls_goodness_of_fit_ref 0.911
_refine_ls_hydrogen_treatment mixed
_refine_ls_matrix_type full
_refine_ls_number_parameters 326
_refine_ls_number_reflns 4947
_refine_ls_number_restraints 1
_refine_ls_restrained_S_all 0.911
_refine_ls_R_factor_all 0.1044
_refine_ls_R_factor_gt 0.0500
_refine_ls_shift/su_max 0.001
_refine_ls_shift/su_mean 0.000
_refine_ls_structure_factor_coef Fsqd
_refine_ls_weighting_details 'calc w=1/[\s^2^(Fo^2^)+(0.0496P)^2^+0.0000P] where P=(Fo^2^+2Fc^2^)/3'
_refine_ls_weighting_scheme calc
_refine_ls_wR_factor_gt 0.1037
_refine_ls_wR_factor_ref 0.1138
_reflns_number_gt 2812
_reflns_number_total 4947
_reflns_threshold_expression I>2/s(I)
_cod_data_source_file ry5045.cif
_cod_data_source_block tyrclo4
_cod_original_sg_symbol_H-M P21/c
_cod_database_code 2105213

loop_
_symmetry_equiv_pos_as_xyz
'x, y, z'
'-x, y+1/2, -z+1/2'
'-x, -y, -z'
'x, -y-1/2, z-1/2'

loop_
_atom_site_type_symbol
_atom_site_label
_atom_site_fract_x
_atom_site_fract_y
_atom_site_fract_z
_atom_site_U_iso_or_equiv
_atom_site_adp_type
_atom_site_calc_flag
_atom_site_refinement_flags
_atom_site_occupancy
_atom_site_symmetry_multiplicity
Cl Cl1 0.75457(11) 0.45225(3) 0.85497(6) 0.0202(2) Uani d . 1 1
Cl Cl2 0.26451(11) 0.46289(3) 0.65898(6) 0.01606(19) Uani d . 1 1
O O1 0.4083(3) 0.11233(9) 0.86703(19) 0.0238(6) Uani d . 1 1
O O2 0.8972(3) 0.38069(9) 1.13140(19) 0.0227(6) Uani d . 1 1
O O1W -0.0242(4) 0.57668(11) 0.6742(2) 0.0245(6) Uani d . 1 1
O O3 0.7585(3) 0.48440(10) 0.7528(2) 0.0351(7) Uani d . 1 1
O O2W 0.4823(4) 0.57181(10) 0.83837(19) 0.0248(6) Uani d D 1 1
H H4W 0.487(5) 0.5432(9) 0.806(3) 0.037 Uiso d D 1 1
O O4 0.8428(5) 0.40338(10) 0.8305(2) 0.0534(9) Uani d . 1 1
O O5 0.5730(4) 0.44374(18) 0.8865(3) 0.0898(14) Uani d . 1 1
O O6 0.8467(4) 0.47850(11) 0.9448(2) 0.0477(8) Uani d . 1 1
O O7 0.4162(3) 0.49387(10) 0.62138(19) 0.0311(6) Uani d . 1 1
O O8 0.2041(3) 0.48199(9) 0.76935(17) 0.0260(6) Uani d . 1 1
O O9 0.1212(3) 0.46924(10) 0.5790(2) 0.0346(7) Uani d . 1 1
O O10 0.3129(4) 0.40813(9) 0.66770(19) 0.0365(7) Uani d . 1 1
N N1 0.2191(5) 0.41555(12) 0.9789(3) 0.0219(7) Uani d . 1 1
N N2 0.7386(4) 0.07443(10) 1.0353(2) 0.0214(7) Uani d . 1 1
H H4N 0.7303 0.0580 1.1045 0.032 Uiso calc R 1 1
H H5N 0.8161 0.0560 0.9904 0.032 Uiso calc R 1 1
H H6N 0.6274 0.0755 1.0009 0.032 Uiso calc R 1 1
C C1 0.2358(4) 0.27052(13) 0.8778(2) 0.0148(7) Uani d . 1 1
C C2 0.1941(4) 0.23460(13) 0.9653(2) 0.0157(7) Uani d . 1 1
H H2 0.1261 0.2463 1.0289 0.019 Uiso calc R 1 1
C C3 0.2514(4) 0.18202(13) 0.9597(2) 0.0168(8) Uani d . 1 1
H H3 0.2209 0.1578 1.0187 0.020 Uiso calc R 1 1
C C4 0.3545(4) 0.16467(13) 0.8666(2) 0.0169(7) Uani d . 1 1
C C5 0.3980(4) 0.20005(13) 0.7786(2) 0.0186(8) Uani d . 1 1
H H5 0.4670 0.1884 0.7155 0.022 Uiso calc R 1 1
C C6 0.3389(4) 0.25234(13) 0.7850(3) 0.0179(8) Uani d . 1 1
H H6 0.3684 0.2765 0.7256 0.022 Uiso calc R 1 1
C C7 0.1735(4) 0.32788(12) 0.8848(2) 0.0178(7) Uani d . 1 1
H H7A 0.1810 0.3444 0.8081 0.021 Uiso calc R 1 1
H H7B 0.0454 0.3287 0.9081 0.021 Uiso calc R 1 1
C C8 0.2833(5) 0.35941(13) 0.9673(3) 0.0288(9) Uani d . 1 1
H H8A 0.4105 0.3597 0.9423 0.035 Uiso calc R 1 1
H H8B 0.2799 0.3419 1.0432 0.035 Uiso calc R 1 1
C C9 0.7325(4) 0.22161(12) 1.1198(3) 0.0161(7) Uani d . 1 1
C C10 0.6931(4) 0.25764(13) 1.0332(2) 0.0166(7) Uani d . 1 1
H H10 0.6256 0.2458 0.9681 0.020 Uiso calc R 1 1
C C11 0.7484(4) 0.31007(13) 1.0379(2) 0.0153(7) Uani d . 1 1
H H11 0.7184 0.3337 0.9771 0.018 Uiso calc R 1 1
C C12 0.8466(4) 0.32788(13) 1.1306(2) 0.0162(7) Uani d . 1 1
C C13 0.8878(4) 0.29277(13) 1.2186(2) 0.0176(7) Uani d . 1 1
H H13 0.9555 0.3046 1.2835 0.021 Uiso calc R 1 1
C C14 0.8308(4) 0.24075(13) 1.2121(3) 0.0169(7) Uani d . 1 1
H H14 0.8602 0.2172 1.2732 0.020 Uiso calc R 1 1
C C15 0.6701(4) 0.16445(12) 1.1137(2) 0.0177(7) Uani d . 1 1
H H15A 0.5521 0.1626 1.0726 0.021 Uiso calc R 1 1
H H15B 0.6530 0.1506 1.1922 0.021 Uiso calc R 1 1
C C16 0.8076(5) 0.12994(12) 1.0521(3) 0.0193(8) Uani d . 1 1
H H16A 0.8339 0.1459 0.9767 0.023 Uiso calc R 1 1
H H16B 0.9218 0.1289 1.0975 0.023 Uiso calc R 1 1
H H1H 0.463(5) 0.1055(15) 0.804(3) 0.040(12) Uiso d . 1 1
H H1N 0.310(6) 0.4350(18) 1.013(4) 0.072(16) Uiso d . 1 1
H H1W -0.134(5) 0.5834(14) 0.656(3) 0.023(10) Uiso d . 1 1
H H2H 0.942(5) 0.3894(15) 1.192(3) 0.039(12) Uiso d . 1 1
H H2N 0.106(5) 0.4157(13) 1.000(3) 0.025(11) Uiso d . 1 1
H H2W -0.015(6) 0.5451(17) 0.685(3) 0.047(14) Uiso d . 1 1
H H3N 0.229(4) 0.4333(12) 0.906(3) 0.017(8) Uiso d . 1 1
H H3W 0.368(6) 0.5743(16) 0.861(3) 0.051(14) Uiso d . 1 1

loop_
_atom_site_aniso_label
_atom_site_aniso_U_11
_atom_site_aniso_U_22
_atom_site_aniso_U_33
_atom_site_aniso_U_12
_atom_site_aniso_U_13
_atom_site_aniso_U_23
Cl1 0.0193(5) 0.0234(5) 0.0177(4) -0.0006(4) -0.0018(3) -0.0002(4)
Cl2 0.0173(4) 0.0165(4) 0.0144(3) 0.0012(4) -0.0010(3) 0.0016(3)
O1 0.0311(16) 0.0183(14) 0.0221(12) 0.0060(12) 0.0026(11) -0.0014(11)
O2 0.0305(15) 0.0173(14) 0.0202(12) -0.0040(12) -0.0025(11) -0.0019(11)
O1W 0.0248(16) 0.0176(16) 0.0308(14) -0.0018(13) -0.0038(12) 0.0031(12)
O3 0.0386(17) 0.0275(15) 0.0390(15) 0.0001(13) -0.0094(12) 0.0145(12)
O2W 0.0327(17) 0.0216(15) 0.0201(12) -0.0042(13) 0.0000(11) -0.0058(10)
O4 0.107(3) 0.0187(15) 0.0339(14) 0.0209(17) -0.0126(16) -0.0035(13)
O5 0.0187(17) 0.192(4) 0.059(2) -0.024(2) 0.0002(14) 0.031(2)
O6 0.058(2) 0.0406(18) 0.0434(16) 0.0095(15) -0.0235(15) -0.0217(14)
O7 0.0165(13) 0.0425(17) 0.0342(14) -0.0059(13) 0.0009(10) 0.0080(12)
O8 0.0333(15) 0.0297(15) 0.0151(11) 0.0050(12) 0.0054(10) 0.0002(10)
O9 0.0247(15) 0.0405(17) 0.0379(13) -0.0070(13) -0.0172(11) 0.0083(13)
O10 0.064(2) 0.0138(13) 0.0318(13) 0.0122(14) -0.0034(13) -0.0024(11)
N1 0.0203(19) 0.0165(17) 0.0289(17) -0.0012(15) -0.0012(14) 0.0021(14)
N2 0.0246(17) 0.0188(16) 0.0210(14) -0.0021(14) 0.0037(12) -0.0058(12)
C1 0.0129(17) 0.0171(17) 0.0144(14) -0.0008(15) -0.0010(13) 0.0007(13)
C2 0.0141(17) 0.0192(19) 0.0137(15) 0.0009(15) 0.0010(13) -0.0030(14)
C3 0.0162(19) 0.0210(19) 0.0132(15) -0.0052(15) -0.0011(13) 0.0049(14)
C4 0.0157(18) 0.0152(19) 0.0197(16) -0.0013(15) -0.0039(13) -0.0033(14)
C5 0.0147(18) 0.029(2) 0.0124(14) -0.0012(16) 0.0028(13) -0.0026(14)
C6 0.0187(19) 0.0200(19) 0.0150(15) -0.0021(16) -0.0019(13) 0.0023(14)
C7 0.0184(19) 0.0199(19) 0.0152(15) -0.0014(16) -0.0001(13) 0.0039(14)
C8 0.023(2) 0.0149(19) 0.048(2) 0.0044(17) -0.0144(17) -0.0035(17)
C9 0.0142(18) 0.0157(18) 0.0184(15) 0.0009(14) 0.0019(13) -0.0006(13)
C10 0.0130(17) 0.023(2) 0.0134(15) 0.0004(15) -0.0005(12) -0.0009(14)
C11 0.0130(18) 0.0164(18) 0.0165(15) 0.0044(14) 0.0008(13) 0.0010(14)
C12 0.0160(18) 0.0159(18) 0.0169(15) -0.0038(15) 0.0027(13) -0.0026(14)
C13 0.0171(18) 0.0218(18) 0.0138(14) 0.0020(16) -0.0015(12) -0.0024(15)
C14 0.0167(18) 0.0191(19) 0.0149(15) 0.0033(15) 0.0021(13) 0.0037(14)
C15 0.0171(19) 0.0173(19) 0.0185(16) 0.0005(16) -0.0013(13) 0.0016(14)
C16 0.0182(19) 0.0157(18) 0.0242(16) -0.0022(15) 0.0017(14) -0.0015(15)

loop_
_atom_type_symbol
_atom_type_description
_atom_type_scat_dispersion_real
_atom_type_scat_dispersion_imag
_atom_type_scat_source
Cl Cl 0.1484 0.1585 'International Tables Vol C Tables 4.2.6.8 and 6.1.1.4'
O O 0.0106 0.0060 'International Tables Vol C Tables 4.2.6.8 and 6.1.1.4'
N N 0.0061 0.0033 'International Tables Vol C Tables 4.2.6.8 and 6.1.1.4'
C C 0.0033 0.0016 'International Tables Vol C Tables 4.2.6.8 and 6.1.1.4'
H H 0.0000 0.0000 'International Tables Vol C Tables 4.2.6.8 and 6.1.1.4'

loop_
_geom_angle_atom_site_label_1
_geom_angle_atom_site_label_2
_geom_angle_atom_site_label_3
_geom_angle
O6 Cl1 O5 109.1(2)
O6 Cl1 O4 109.66(16)
O5 Cl1 O4 111.3(2)
O6 Cl1 O3 109.84(16)
O5 Cl1 O3 109.35(18)
O4 Cl1 O3 107.58(15)
O9 Cl2 O10 109.99(15)
O9 Cl2 O7 108.50(14)
O10 Cl2 O7 110.35(16)
O9 Cl2 O8 108.21(15)
O10 Cl2 O8 109.63(14)
O7 Cl2 O8 110.13(14)
C4 O1 H1H 109(3)
C12 O2 H2H 112(3)
H1W O1W H2W 108(4)
H4W O2W H3W 104(4)
C8 N1 H1N 108(3)
C8 N1 H2N 110(2)
H1N N1 H2N 125(4)
C8 N1 H3N 109.1(18)
H1N N1 H3N 94(3)
H2N N1 H3N 109(3)
C16 N2 H4N 109.5
C16 N2 H5N 109.5
H4N N2 H5N 109.5
C16 N2 H6N 109.5
H4N N2 H6N 109.5
H5N N2 H6N 109.5
C2 C1 C6 118.7(3)
C2 C1 C7 120.2(3)
C6 C1 C7 121.2(3)
C3 C2 C1 120.5(3)
C3 C2 H2 119.8
C1 C2 H2 119.8
C2 C3 C4 120.0(3)
C2 C3 H3 120.0
C4 C3 H3 120.0
O1 C4 C5 122.7(3)
O1 C4 C3 117.0(3)
C5 C4 C3 120.3(3)
C6 C5 C4 119.0(3)
C6 C5 H5 120.5
C4 C5 H5 120.5
C5 C6 C1 121.5(3)
C5 C6 H6 119.2
C1 C6 H6 119.2
C8 C7 C1 112.4(3)
C8 C7 H7A 109.1
C1 C7 H7A 109.1
C8 C7 H7B 109.1
C1 C7 H7B 109.1
H7A C7 H7B 107.9
C7 C8 N1 113.1(3)
C7 C8 H8A 109.0
N1 C8 H8A 109.0
C7 C8 H8B 109.0
N1 C8 H8B 109.0
H8A C8 H8B 107.8
C14 C9 C10 116.5(3)
C14 C9 C15 121.8(3)
C10 C9 C15 121.7(3)
C11 C10 C9 122.3(3)
C11 C10 H10 118.8
C9 C10 H10 118.8
C12 C11 C10 119.8(3)
C12 C11 H11 120.1
C10 C11 H11 120.1
C11 C12 O2 117.4(3)
C11 C12 C13 119.1(3)
O2 C12 C13 123.5(3)
C14 C13 C12 120.0(3)
C14 C13 H13 120.0
C12 C13 H13 120.0
C13 C14 C9 122.2(3)
C13 C14 H14 118.9
C9 C14 H14 118.9
C9 C15 C16 110.9(3)
C9 C15 H15A 109.5
C16 C15 H15A 109.5
C9 C15 H15B 109.5
C16 C15 H15B 109.5
H15A C15 H15B 108.0
N2 C16 C15 111.3(3)
N2 C16 H16A 109.4
C15 C16 H16A 109.4
N2 C16 H16B 109.4
C15 C16 H16B 109.4
H16A C16 H16B 108.0

loop_
_geom_bond_atom_site_label_1
_geom_bond_atom_site_label_2
_geom_bond_distance
Cl1 O6 1.406(2)
Cl1 O5 1.414(3)
Cl1 O4 1.422(3)
Cl1 O3 1.442(2)
Cl2 O9 1.411(2)
Cl2 O10 1.425(2)
Cl2 O7 1.440(2)
Cl2 O8 1.453(2)
O1 C4 1.374(4)
O1 H1H 0.87(4)
O2 C12 1.378(4)
O2 H2H 0.81(4)
O1W H1W 0.85(4)
O1W H2W 0.81(4)
O2W H4W 0.813(18)
O2W H3W 0.89(4)
N1 C8 1.495(4)
N1 H1N 0.92(5)
N1 H2N 0.87(4)
N1 H3N 0.97(3)
N2 C16 1.497(4)
N2 H4N 0.9100
N2 H5N 0.9100
N2 H6N 0.9100
C1 C2 1.401(4)
C1 C6 1.411(4)
C1 C7 1.515(4)
C2 C3 1.389(4)
C2 H2 0.9500
C3 C4 1.407(4)
C3 H3 0.9500
C4 C5 1.401(4)
C5 C6 1.387(4)
C5 H5 0.9500
C6 H6 0.9500
C7 C8 1.480(4)
C7 H7A 0.9900
C7 H7B 0.9900
C8 H8A 0.9900
C8 H8B 0.9900
C9 C14 1.377(4)
C9 C10 1.386(4)
C9 C15 1.510(4)
C10 C11 1.380(4)
C10 H10 0.9500
C11 C12 1.370(4)
C11 H11 0.9500
C12 C13 1.385(4)
C13 C14 1.375(4)
C13 H13 0.9500
C14 H14 0.9500
C15 C16 1.525(4)
C15 H15A 0.9900
C15 H15B 0.9900
C16 H16A 0.9900
C16 H16B 0.9900

loop_
_geom_torsion_atom_site_label_1
_geom_torsion_atom_site_label_2
_geom_torsion_atom_site_label_3
_geom_torsion_atom_site_label_4
_geom_torsion
C6 C1 C2 C3 -0.8(4)
C7 C1 C2 C3 -179.7(3)
C1 C2 C3 C4 1.0(4)
C2 C3 C4 O1 179.3(3)
C2 C3 C4 C5 -0.8(4)
O1 C4 C5 C6 -179.8(3)
C3 C4 C5 C6 0.4(4)
C4 C5 C6 C1 -0.2(4)
C2 C1 C6 C5 0.4(5)
C7 C1 C6 C5 179.3(3)
C2 C1 C7 C8 75.8(4)
C6 C1 C7 C8 -103.1(4)
C1 C7 C8 N1 -177.7(3)
C14 C9 C10 C11 -0.1(5)
C15 C9 C10 C11 179.6(3)
C9 C10 C11 C12 0.3(5)
C10 C11 C12 O2 -179.5(3)
C10 C11 C12 C13 -0.4(5)
C11 C12 C13 C14 0.2(5)
O2 C12 C13 C14 179.3(3)
C12 C13 C14 C9 0.0(5)
C10 C9 C14 C13 -0.1(5)
C15 C9 C14 C13 -179.8(3)
C14 C9 C15 C16 -92.3(4)
C10 C9 C15 C16 88.0(4)
C9 C15 C16 N2 -174.3(2)

loop_
_cod_related_entry_id
_cod_related_entry_database
_cod_related_entry_code
1 ChemSpider 30654573
